data_1541887
loop_
_publ_author_name
'Liu, Liu'
'Ruiz, David A.'
'Dahcheh, Fatme'
'Bertrand, Guy'
'Suter, Riccardo'
'Tondreau, Aaron M.'
'Gr\"utzmacher, Hansj\"org'

_publ_section_title
;
 Isolation of Au-, Co-\h1PCO and Cu-\h2PCO complexes, conversion of an
 Ir--\h1PCO complex into a dimetalladiphosphene, and an interaction-free
 PCO anion
;
_journal_issue 3
_journal_name_full 'Chem. Sci.'
_journal_page_first 2335
_journal_paper_doi 10.1039/C5SC04504E
_journal_volume 7
_journal_year 2016
_chemical_formula_sum 'C23 H35 Cu N O P'
_chemical_formula_weight 436.03
_space_group_IT_number 14
_symmetry_cell_setting monoclinic
_symmetry_space_group_name_Hall '-P 2yn'
_symmetry_space_group_name_H-M 'P 1 21/n 1'
_atom_sites_solution_hydrogens geom
_atom_sites_solution_primary direct
_atom_sites_solution_secondary difmap
_audit_creation_method SHELXL-97
_audit_update_record
;
2015-05-31 deposited with the CCDC.
2016-01-04 downloaded from the CCDC.
;
_cell_angle_alpha 90.00
_cell_angle_beta 90.736(3)
_cell_angle_gamma 90.00
_cell_formula_units_Z 4
_cell_length_a 9.1985(7)
_cell_length_b 15.0111(11)
_cell_length_c 16.6696(13)
_cell_measurement_reflns_used 9527
_cell_measurement_temperature 100(2)
_cell_measurement_theta_max 68.48
_cell_measurement_theta_min 3.96
_cell_volume 2301.5(3)
_computing_cell_refinement 'Bruker SAINT'
_computing_data_collection 'Bruker APEX2'
_computing_data_reduction 'Bruker SAINT'
_computing_molecular_graphics 'Bruker SHELXTL'
_computing_publication_material 'Bruker SHELXTL'
_computing_structure_refinement 'SHELXL-97 (Sheldrick, 2008)'
_computing_structure_solution 'SHELXS-97 (Sheldrick, 2008)'
_diffrn_ambient_temperature 100(2)
_diffrn_measured_fraction_theta_full 0.984
_diffrn_measured_fraction_theta_max 0.984
_diffrn_measurement_device_type 'Bruker APEX-II CCD'
_diffrn_measurement_method '\f and \w scans'
_diffrn_radiation_monochromator graphite
_diffrn_radiation_source 'fine-focus sealed tube'
_diffrn_radiation_type CuK\a
_diffrn_radiation_wavelength 1.54178
_diffrn_reflns_av_R_equivalents 0.0473
_diffrn_reflns_av_sigmaI/netI 0.0165
_diffrn_reflns_limit_h_max 11
_diffrn_reflns_limit_h_min -11
_diffrn_reflns_limit_k_max 18
_diffrn_reflns_limit_k_min -18
_diffrn_reflns_limit_l_max 16
_diffrn_reflns_limit_l_min -19
_diffrn_reflns_number 59310
_diffrn_reflns_theta_full 68.72
_diffrn_reflns_theta_max 68.72
_diffrn_reflns_theta_min 3.96
_exptl_absorpt_coefficient_mu 2.071
_exptl_absorpt_correction_T_max 0.3201
_exptl_absorpt_correction_T_min 0.1993
_exptl_absorpt_correction_type multi-scan
_exptl_absorpt_process_details sadabs
_exptl_crystal_colour colourless
_exptl_crystal_density_diffrn 1.258
_exptl_crystal_density_method 'not measured'
_exptl_crystal_description block
_exptl_crystal_F_000 928
_exptl_crystal_size_max 0.21
_exptl_crystal_size_mid 0.17
_exptl_crystal_size_min 0.12
_refine_diff_density_max 0.363
_refine_diff_density_min -0.290
_refine_diff_density_rms 0.044
_refine_ls_extinction_method none
_refine_ls_goodness_of_fit_ref 1.050
_refine_ls_hydrogen_treatment constr
_refine_ls_matrix_type full
_refine_ls_number_parameters 252
_refine_ls_number_reflns 4181
_refine_ls_number_restraints 0
_refine_ls_restrained_S_all 1.050
_refine_ls_R_factor_all 0.0261
_refine_ls_R_factor_gt 0.0255
_refine_ls_shift/su_max 0.001
_refine_ls_shift/su_mean 0.000
_refine_ls_structure_factor_coef Fsqd
_refine_ls_weighting_details 'calc w=1/[\s^2^(Fo^2^)+(0.0324P)^2^+1.3264P] where P=(Fo^2^+2Fc^2^)/3'
_refine_ls_weighting_scheme calc
_refine_ls_wR_factor_gt 0.0684
_refine_ls_wR_factor_ref 0.0689
_reflns_number_gt 4057
_reflns_number_total 4181
_reflns_threshold_expression >2sigma(I)
_cod_data_source_file c5sc04504e2.cif
_cod_data_source_block compound4
_cod_depositor_comments
;
The following automatic conversions were performed:

'_symmetry_cell_setting' value 'Monoclinic' changed to 'monoclinic'
according to
/usr/data/users/saulius/crontab/automatic-downloads/rss-feeds/RSC/lib/dictionaries/cif_core.dic
dictionary named 'cif_core.dic' version 2.4.2 from 2011-04-26.

Automatic conversion script
Id: cif_fix_values 4268 2015-11-12 08:31:59Z antanas 

 Adding full bibliography for 1541885--1541894.cif.
;
_cod_original_sg_symbol_H-M P2(1)/n
_cod_database_code 1541887

loop_
_symmetry_equiv_pos_as_xyz
'x, y, z'
'-x+1/2, y+1/2, -z+1/2'
'-x, -y, -z'
'x-1/2, -y-1/2, z-1/2'

loop_
_atom_site_label
_atom_site_type_symbol
_atom_site_fract_x
_atom_site_fract_y
_atom_site_fract_z
_atom_site_U_iso_or_equiv
_atom_site_adp_type
_atom_site_occupancy
_atom_site_symmetry_multiplicity
_atom_site_calc_flag
_atom_site_refinement_flags
P0A P -0.06173(4) 0.48949(3) 0.28986(2) 0.02890(11) Uani 1 1 d .
Cu1 Cu 0.06642(2) 0.383051(13) 0.350925(11) 0.01842(8) Uani 1 1 d .
C1 C 0.18704(14) 0.30238(9) 0.41042(8) 0.0157(3) Uani 1 1 d .
N2 N 0.15082(11) 0.22616(7) 0.44130(6) 0.0143(2) Uani 1 1 d .
C3 C 0.00650(14) 0.18730(9) 0.43324(8) 0.0159(3) Uani 1 1 d .
C4 C -0.09338(14) 0.20126(9) 0.49500(8) 0.0175(3) Uani 1 1 d .
C5 C -0.07083(15) 0.27181(9) 0.55957(8) 0.0202(3) Uani 1 1 d .
H5 H 0.0339 0.2897 0.5594 0.024 Uiso 1 1 calc R
C6 C -0.16219(17) 0.35403(10) 0.53785(9) 0.0265(3) Uani 1 1 d .
H6A H -0.1359 0.3750 0.4843 0.040 Uiso 1 1 calc R
H6B H -0.1434 0.4013 0.5772 0.040 Uiso 1 1 calc R
H6C H -0.2656 0.3383 0.5382 0.040 Uiso 1 1 calc R
C7 C -0.10681(17) 0.23933(11) 0.64412(9) 0.0285(3) Uani 1 1 d .
H7A H -0.2102 0.2240 0.6465 0.043 Uiso 1 1 calc R
H7B H -0.0850 0.2866 0.6830 0.043 Uiso 1 1 calc R
H7C H -0.0482 0.1866 0.6570 0.043 Uiso 1 1 calc R
C8 C -0.22442(15) 0.15462(9) 0.49081(9) 0.0212(3) Uani 1 1 d .
H8 H -0.2923 0.1604 0.5330 0.025 Uiso 1 1 calc R
C9 C -0.25712(15) 0.09994(9) 0.42610(9) 0.0227(3) Uani 1 1 d .
H9 H -0.3456 0.0673 0.4250 0.027 Uiso 1 1 calc R
C10 C -0.16171(15) 0.09266(9) 0.36319(9) 0.0217(3) Uani 1 1 d .
H10 H -0.1879 0.0574 0.3179 0.026 Uiso 1 1 calc R
C11 C -0.02742(14) 0.13614(9) 0.36489(8) 0.0180(3) Uani 1 1 d .
C12 C 0.06708(16) 0.13193(10) 0.29074(9) 0.0236(3) Uani 1 1 d .
H12 H 0.1626 0.1606 0.3040 0.028 Uiso 1 1 calc R
C13 C 0.09629(18) 0.03614(12) 0.26304(11) 0.0343(4) Uani 1 1 d .
H13A H 0.1364 0.0015 0.3079 0.051 Uiso 1 1 calc R
H13B H 0.1660 0.0369 0.2191 0.051 Uiso 1 1 calc R
H13C H 0.0051 0.0089 0.2444 0.051 Uiso 1 1 calc R
C14 C -0.00599(18) 0.18550(12) 0.22297(9) 0.0327(4) Uani 1 1 d .
H14A H -0.1007 0.1590 0.2097 0.049 Uiso 1 1 calc R
H14B H 0.0557 0.1844 0.1755 0.049 Uiso 1 1 calc R
H14C H -0.0196 0.2472 0.2404 0.049 Uiso 1 1 calc R
C15 C 0.27146(14) 0.17458(9) 0.48533(8) 0.0172(3) Uani 1 1 d .
C16 C 0.39503(14) 0.24354(9) 0.48434(8) 0.0181(3) Uani 1 1 d .
H16A H 0.4860 0.2156 0.4657 0.022 Uiso 1 1 calc R
H16B H 0.4123 0.2677 0.5389 0.022 Uiso 1 1 calc R
C17 C 0.34773(14) 0.31882(9) 0.42653(8) 0.0160(3) Uani 1 1 d .
C18 C 0.37080(15) 0.41226(9) 0.46305(8) 0.0196(3) Uani 1 1 d .
H18A H 0.4740 0.4183 0.4798 0.023 Uiso 1 1 calc R
H18B H 0.3510 0.4575 0.4211 0.023 Uiso 1 1 calc R
C19 C 0.27489(16) 0.43171(10) 0.53508(9) 0.0237(3) Uani 1 1 d .
H19A H 0.1727 0.4327 0.5178 0.036 Uiso 1 1 calc R
H19B H 0.3014 0.4897 0.5580 0.036 Uiso 1 1 calc R
H19C H 0.2891 0.3852 0.5757 0.036 Uiso 1 1 calc R
C20 C 0.42192(15) 0.31103(9) 0.34406(8) 0.0198(3) Uani 1 1 d .
H20A H 0.4054 0.2501 0.3231 0.024 Uiso 1 1 calc R
H20B H 0.3739 0.3531 0.3065 0.024 Uiso 1 1 calc R
C21 C 0.58537(15) 0.32963(10) 0.34426(9) 0.0245(3) Uani 1 1 d .
H21A H 0.6241 0.3176 0.2909 0.037 Uiso 1 1 calc R
H21B H 0.6339 0.2911 0.3838 0.037 Uiso 1 1 calc R
H21C H 0.6028 0.3922 0.3583 0.037 Uiso 1 1 calc R
C22 C 0.22677(15) 0.14980(10) 0.57019(8) 0.0227(3) Uani 1 1 d .
H22A H 0.2052 0.2041 0.6004 0.034 Uiso 1 1 calc R
H22B H 0.3063 0.1175 0.5969 0.034 Uiso 1 1 calc R
H22C H 0.1401 0.1119 0.5678 0.034 Uiso 1 1 calc R
C23 C 0.30745(15) 0.09011(9) 0.43875(9) 0.0222(3) Uani 1 1 d .
H23A H 0.2210 0.0521 0.4352 0.033 Uiso 1 1 calc R
H23B H 0.3859 0.0579 0.4665 0.033 Uiso 1 1 calc R
H23C H 0.3386 0.1061 0.3846 0.033 Uiso 1 1 calc R
C24 C 0.01935(16) 0.44388(10) 0.21337(9) 0.0248(3) Uani 1 1 d .
O25 O 0.07330(13) 0.41358(8) 0.15535(7) 0.0356(3) Uani 1 1 d .

loop_
_atom_site_aniso_label
_atom_site_aniso_U_11
_atom_site_aniso_U_22
_atom_site_aniso_U_33
_atom_site_aniso_U_23
_atom_site_aniso_U_13
_atom_site_aniso_U_12
P0A 0.0308(2) 0.0310(2) 0.0249(2) 0.00439(15) -0.00302(16) 0.01320(16)
Cu1 0.01770(12) 0.01873(12) 0.01874(13) 0.00318(7) -0.00315(8) 0.00124(7)
C1 0.0173(6) 0.0166(6) 0.0131(6) -0.0031(5) 0.0001(5) -0.0005(5)
N2 0.0143(5) 0.0149(5) 0.0138(5) -0.0005(4) -0.0012(4) 0.0008(4)
C3 0.0144(6) 0.0143(6) 0.0188(7) 0.0031(5) -0.0020(5) -0.0004(5)
C4 0.0173(6) 0.0169(6) 0.0183(7) 0.0043(5) -0.0014(5) 0.0033(5)
C5 0.0203(7) 0.0238(7) 0.0164(7) 0.0006(5) 0.0013(5) 0.0021(5)
C6 0.0300(8) 0.0242(7) 0.0253(8) -0.0029(6) -0.0001(6) 0.0064(6)
C7 0.0304(8) 0.0368(9) 0.0183(7) 0.0019(6) 0.0038(6) 0.0025(7)
C8 0.0173(6) 0.0217(7) 0.0247(7) 0.0062(6) 0.0030(5) 0.0020(5)
C9 0.0155(7) 0.0193(7) 0.0332(8) 0.0058(6) -0.0023(6) -0.0028(5)
C10 0.0210(7) 0.0172(6) 0.0268(8) -0.0012(5) -0.0048(6) -0.0016(5)
C11 0.0180(7) 0.0160(6) 0.0198(7) 0.0005(5) -0.0015(5) 0.0005(5)
C12 0.0220(7) 0.0278(8) 0.0211(7) -0.0067(6) 0.0007(6) -0.0049(6)
C13 0.0308(8) 0.0363(9) 0.0359(9) -0.0179(7) 0.0037(7) -0.0028(7)
C14 0.0370(9) 0.0418(9) 0.0193(8) -0.0001(7) -0.0019(6) -0.0098(7)
C15 0.0151(6) 0.0172(6) 0.0191(7) 0.0025(5) -0.0027(5) 0.0019(5)
C16 0.0160(6) 0.0186(7) 0.0197(7) 0.0013(5) -0.0030(5) -0.0001(5)
C17 0.0154(6) 0.0159(6) 0.0166(7) -0.0001(5) -0.0015(5) -0.0010(5)
C18 0.0206(7) 0.0166(6) 0.0214(7) -0.0010(5) -0.0022(5) -0.0033(5)
C19 0.0272(7) 0.0205(7) 0.0234(7) -0.0044(6) -0.0007(6) -0.0009(6)
C20 0.0195(7) 0.0218(7) 0.0179(7) -0.0008(5) 0.0002(5) -0.0024(5)
C21 0.0204(7) 0.0287(8) 0.0245(8) 0.0001(6) 0.0026(5) -0.0031(6)
C22 0.0211(7) 0.0258(7) 0.0210(7) 0.0075(6) -0.0018(5) 0.0030(6)
C23 0.0209(7) 0.0168(7) 0.0288(8) -0.0007(6) -0.0002(6) 0.0022(5)
C24 0.0219(7) 0.0243(7) 0.0282(8) 0.0073(6) -0.0048(6) -0.0027(6)
O25 0.0394(6) 0.0390(7) 0.0285(6) -0.0009(5) 0.0082(5) -0.0025(5)

loop_
_atom_type_symbol
_atom_type_description
_atom_type_scat_dispersion_real
_atom_type_scat_dispersion_imag
_atom_type_scat_source
C C 0.0181 0.0091 'International Tables Vol C Tables 4.2.6.8 and 6.1.1.4'
P P 0.2955 0.4335 'International Tables Vol C Tables 4.2.6.8 and 6.1.1.4'
Cu Cu -1.9646 0.5888 'International Tables Vol C Tables 4.2.6.8 and 6.1.1.4'
N N 0.0311 0.0180 'International Tables Vol C Tables 4.2.6.8 and 6.1.1.4'
O O 0.0492 0.0322 'International Tables Vol C Tables 4.2.6.8 and 6.1.1.4'
H H 0.0000 0.0000 'International Tables Vol C Tables 4.2.6.8 and 6.1.1.4'

loop_
_geom_angle_atom_site_label_1
_geom_angle_atom_site_label_2
_geom_angle_atom_site_label_3
_geom_angle
C24 P0A Cu1 79.15(5)
C1 Cu1 P0A 173.36(4)
C1 Cu1 C24 143.10(5)
P0A Cu1 C24 39.97(4)
N2 C1 C17 109.07(11)
N2 C1 Cu1 127.82(10)
C17 C1 Cu1 123.08(9)
C1 N2 C3 123.69(11)
C1 N2 C15 116.53(11)
C3 N2 C15 119.73(10)
C4 C3 C11 122.36(12)
C4 C3 N2 118.51(12)
C11 C3 N2 119.12(12)
C8 C4 C3 117.48(13)
C8 C4 C5 119.63(12)
C3 C4 C5 122.52(12)
C4 C5 C7 113.58(12)
C4 C5 C6 108.89(11)
C7 C5 C6 110.43(12)
C4 C5 H5 107.9
C7 C5 H5 107.9
C6 C5 H5 107.9
C5 C6 H6A 109.5
C5 C6 H6B 109.5
H6A C6 H6B 109.5
C5 C6 H6C 109.5
H6A C6 H6C 109.5
H6B C6 H6C 109.5
C5 C7 H7A 109.5
C5 C7 H7B 109.5
H7A C7 H7B 109.5
C5 C7 H7C 109.5
H7A C7 H7C 109.5
H7B C7 H7C 109.5
C9 C8 C4 121.01(13)
C9 C8 H8 119.5
C4 C8 H8 119.5
C10 C9 C8 120.30(13)
C10 C9 H9 119.8
C8 C9 H9 119.8
C9 C10 C11 121.22(13)
C9 C10 H10 119.4
C11 C10 H10 119.4
C10 C11 C3 117.29(13)
C10 C11 C12 118.58(12)
C3 C11 C12 123.92(12)
C11 C12 C14 109.08(12)
C11 C12 C13 112.79(13)
C14 C12 C13 110.26(13)
C11 C12 H12 108.2
C14 C12 H12 108.2
C13 C12 H12 108.2
C12 C13 H13A 109.5
C12 C13 H13B 109.5
H13A C13 H13B 109.5
C12 C13 H13C 109.5
H13A C13 H13C 109.5
H13B C13 H13C 109.5
C12 C14 H14A 109.5
C12 C14 H14B 109.5
H14A C14 H14B 109.5
C12 C14 H14C 109.5
H14A C14 H14C 109.5
H14B C14 H14C 109.5
C22 C15 C23 109.42(11)
C22 C15 N2 111.44(10)
C23 C15 N2 109.68(11)
C22 C15 C16 112.49(11)
C23 C15 C16 112.88(11)
N2 C15 C16 100.69(10)
C15 C16 C17 107.28(10)
C15 C16 H16A 110.3
C17 C16 H16A 110.3
C15 C16 H16B 110.3
C17 C16 H16B 110.3
H16A C16 H16B 108.5
C1 C17 C18 110.25(11)
C1 C17 C16 104.90(10)
C18 C17 C16 112.52(11)
C1 C17 C20 105.65(10)
C18 C17 C20 111.06(11)
C16 C17 C20 112.04(11)
C19 C18 C17 113.96(11)
C19 C18 H18A 108.8
C17 C18 H18A 108.8
C19 C18 H18B 108.8
C17 C18 H18B 108.8
H18A C18 H18B 107.7
C18 C19 H19A 109.5
C18 C19 H19B 109.5
H19A C19 H19B 109.5
C18 C19 H19C 109.5
H19A C19 H19C 109.5
H19B C19 H19C 109.5
C21 C20 C17 115.41(11)
C21 C20 H20A 108.4
C17 C20 H20A 108.4
C21 C20 H20B 108.4
C17 C20 H20B 108.4
H20A C20 H20B 107.5
C20 C21 H21A 109.5
C20 C21 H21B 109.5
H21A C21 H21B 109.5
C20 C21 H21C 109.5
H21A C21 H21C 109.5
H21B C21 H21C 109.5
C15 C22 H22A 109.5
C15 C22 H22B 109.5
H22A C22 H22B 109.5
C15 C22 H22C 109.5
H22A C22 H22C 109.5
H22B C22 H22C 109.5
C15 C23 H23A 109.5
C15 C23 H23B 109.5
H23A C23 H23B 109.5
C15 C23 H23C 109.5
H23A C23 H23C 109.5
H23B C23 H23C 109.5
O25 C24 P0A 176.42(13)
O25 C24 Cu1 122.65(11)
P0A C24 Cu1 60.88(5)

loop_
_geom_bond_atom_site_label_1
_geom_bond_atom_site_label_2
_geom_bond_distance
P0A C24 1.6357(16)
P0A Cu1 2.2244(4)
Cu1 C1 1.9112(13)
Cu1 C24 2.5008(15)
C1 N2 1.2998(17)
C1 C17 1.5192(17)
N2 C3 1.4547(16)
N2 C15 1.5326(16)
C3 C4 1.4044(19)
C3 C11 1.4058(19)
C4 C8 1.3949(19)
C4 C5 1.5223(19)
C5 C7 1.5316(19)
C5 C6 1.534(2)
C5 H5 1.0000
C6 H6A 0.9800
C6 H6B 0.9800
C6 H6C 0.9800
C7 H7A 0.9800
C7 H7B 0.9800
C7 H7C 0.9800
C8 C9 1.385(2)
C8 H8 0.9500
C9 C10 1.380(2)
C9 H9 0.9500
C10 C11 1.3971(19)
C10 H10 0.9500
C11 C12 1.522(2)
C12 C14 1.535(2)
C12 C13 1.535(2)
C12 H12 1.0000
C13 H13A 0.9800
C13 H13B 0.9800
C13 H13C 0.9800
C14 H14A 0.9800
C14 H14B 0.9800
C14 H14C 0.9800
C15 C22 1.5242(19)
C15 C23 1.5254(19)
C15 C16 1.5376(18)
C16 C17 1.5440(18)
C16 H16A 0.9900
C16 H16B 0.9900
C17 C18 1.5426(18)
C17 C20 1.5471(18)
C18 C19 1.527(2)
C18 H18A 0.9900
C18 H18B 0.9900
C19 H19A 0.9800
C19 H19B 0.9800
C19 H19C 0.9800
C20 C21 1.5292(19)
C20 H20A 0.9900
C20 H20B 0.9900
C21 H21A 0.9800
C21 H21B 0.9800
C21 H21C 0.9800
C22 H22A 0.9800
C22 H22B 0.9800
C22 H22C 0.9800
C23 H23A 0.9800
C23 H23B 0.9800
C23 H23C 0.9800
C24 O25 1.184(2)

loop_
_geom_torsion_atom_site_label_1
_geom_torsion_atom_site_label_2
_geom_torsion_atom_site_label_3
_geom_torsion_atom_site_label_4
_geom_torsion
C24 P0A Cu1 C1 121.1(4)
P0A Cu1 C1 N2 137.6(3)
C24 Cu1 C1 N2 -108.69(13)
P0A Cu1 C1 C17 -44.3(4)
C24 Cu1 C1 C17 69.40(14)
C17 C1 N2 C3 -176.56(11)
Cu1 C1 N2 C3 1.75(19)
C17 C1 N2 C15 0.90(15)
Cu1 C1 N2 C15 179.20(9)
C1 N2 C3 C4 -95.32(15)
C15 N2 C3 C4 87.30(15)
C1 N2 C3 C11 85.67(16)
C15 N2 C3 C11 -91.70(15)
C11 C3 C4 C8 6.64(19)
N2 C3 C4 C8 -172.33(11)
C11 C3 C4 C5 -166.37(12)
N2 C3 C4 C5 14.66(18)
C8 C4 C5 C7 50.35(17)
C3 C4 C5 C7 -136.79(13)
C8 C4 C5 C6 -73.14(16)
C3 C4 C5 C6 99.72(15)
C3 C4 C8 C9 -3.0(2)
C5 C4 C8 C9 170.23(12)
C4 C8 C9 C10 -1.9(2)
C8 C9 C10 C11 3.3(2)
C9 C10 C11 C3 0.1(2)
C9 C10 C11 C12 -174.82(13)
C4 C3 C11 C10 -5.24(19)
N2 C3 C11 C10 173.72(12)
C4 C3 C11 C12 169.42(13)
N2 C3 C11 C12 -11.62(19)
C10 C11 C12 C14 68.42(16)
C3 C11 C12 C14 -106.18(15)
C10 C11 C12 C13 -54.44(18)
C3 C11 C12 C13 130.96(14)
C1 N2 C15 C22 126.28(12)
C3 N2 C15 C22 -56.16(15)
C1 N2 C15 C23 -112.41(13)
C3 N2 C15 C23 65.15(15)
C1 N2 C15 C16 6.78(14)
C3 N2 C15 C16 -175.66(11)
C22 C15 C16 C17 -129.99(11)
C23 C15 C16 C17 105.59(12)
N2 C15 C16 C17 -11.25(13)
N2 C1 C17 C18 -129.63(12)
Cu1 C1 C17 C18 51.96(14)
N2 C1 C17 C16 -8.26(14)
Cu1 C1 C17 C16 173.34(9)
N2 C1 C17 C20 110.29(12)
Cu1 C1 C17 C20 -68.11(13)
C15 C16 C17 C1 12.29(13)
C15 C16 C17 C18 132.16(11)
C15 C16 C17 C20 -101.85(12)
C1 C17 C18 C19 50.87(15)
C16 C17 C18 C19 -65.86(15)
C20 C17 C18 C19 167.62(11)
C1 C17 C20 C21 177.17(12)
C18 C17 C20 C21 57.63(15)
C16 C17 C20 C21 -69.15(15)
Cu1 P0A C24 O25 170(2)
C1 Cu1 C24 O25 10.19(18)
P0A Cu1 C24 O25 -179.29(16)
C1 Cu1 C24 P0A -170.52(7)
